data_4305286
loop_
_publ_author_name
'Ewan Galbraith'
'Thomas M. Fyles'
'Frank Marken'
'Matthew G. Davidson'
'Tony D. James'

_publ_contact_author_address
;Department of Chemistry,
University of Bath,
Bath 
BA1 7AY UK
;
_publ_contact_author_email m.g.davidson@bath.ac.uk
_publ_contact_author_name 'Matthew G. Davidson'
_publ_section_title
;
Fluorescent Boron Bis(phenolate) with Association Response to Chloride and
Dissociation Response to Fluoride
;
_journal_name_full 'Inorganic Chemistry'
_journal_page_first 6236
_journal_page_last 6244
_journal_paper_doi 10.1021/ic800204q
_journal_volume 47
_journal_year 2008
_chemical_formula_sum 'C41 H56 B2 O5'
_chemical_formula_weight 650.48
_space_group_IT_number 15
_symmetry_cell_setting monoclinic
_symmetry_Int_Tables_number 15
_symmetry_space_group_name_Hall '-C 2yc'
_symmetry_space_group_name_H-M 'C 1 2/c 1'
_atom_sites_solution_hydrogens geom
_atom_sites_solution_primary direct
_atom_sites_solution_secondary difmap
_audit_creation_method SHELXL-97
_cell_angle_alpha 90.0000(10)
_cell_angle_beta 90.6740(10)
_cell_angle_gamma 90.000(2)
_cell_formula_units_Z 8
_cell_length_a 19.1590(3)
_cell_length_b 21.4040(3)
_cell_length_c 19.1280(6)
_cell_measurement_temperature 150(2)
_cell_volume 7843.5(3)
_computing_cell_refinement 'HKL Scalepack (Otwinski & Minor, 1997)'
_computing_data_collection 'Collect (Nonius BV, 1997-2000)'
_computing_data_reduction 'HKL Denzo & Scalepack (Otwinski & Minor 1997)'
_computing_structure_refinement 'SHELXL-97 (Sheldrick, 1997)'
_computing_structure_solution 'SHELXS-97 (Sheldrick, 1990)'
_diffrn_ambient_temperature 150(2)
_diffrn_measured_fraction_theta_full 0.947
_diffrn_measured_fraction_theta_max 0.947
_diffrn_measurement_device_type 'Nonius Kappa CCD'
_diffrn_measurement_method CCD
_diffrn_radiation_monochromator graphite
_diffrn_radiation_type MoK\a
_diffrn_radiation_wavelength 0.71073
_diffrn_reflns_av_R_equivalents 0.0622
_diffrn_reflns_av_sigmaI/netI 0.0850
_diffrn_reflns_limit_h_max 19
_diffrn_reflns_limit_h_min -21
_diffrn_reflns_limit_k_max 20
_diffrn_reflns_limit_k_min -26
_diffrn_reflns_limit_l_max 23
_diffrn_reflns_limit_l_min -14
_diffrn_reflns_number 17117
_diffrn_reflns_theta_full 26.37
_diffrn_reflns_theta_max 26.37
_diffrn_reflns_theta_min 3.71
_diffrn_source 'fine-focus sealed tube'
_exptl_absorpt_coefficient_mu 0.070
_exptl_absorpt_correction_type none
_exptl_absorpt_process_details none
_exptl_crystal_colour Colorless
_exptl_crystal_density_diffrn 1.102
_exptl_crystal_density_method 'not measured'
_exptl_crystal_description Block
_exptl_crystal_F_000 2816
_exptl_crystal_size_max 0.10
_exptl_crystal_size_mid 0.10
_exptl_crystal_size_min 0.05
_refine_diff_density_max 0.353
_refine_diff_density_min -0.209
_refine_diff_density_rms 0.053
_refine_ls_extinction_coef 0.00066(19)
_refine_ls_extinction_expression Fc^*^=kFc[1+0.001xFc^2^\l^3^/sin(2\q)]^-1/4^
_refine_ls_extinction_method SHELXL
_refine_ls_goodness_of_fit_ref 1.005
_refine_ls_hydrogen_treatment constr
_refine_ls_matrix_type full
_refine_ls_number_parameters 447
_refine_ls_number_reflns 7572
_refine_ls_number_restraints 0
_refine_ls_restrained_S_all 1.005
_refine_ls_R_factor_all 0.1187
_refine_ls_R_factor_gt 0.0609
_refine_ls_shift/su_max 0.000
_refine_ls_shift/su_mean 0.000
_refine_ls_structure_factor_coef Fsqd
_refine_ls_weighting_details 'calc w=1/[\s^2^(Fo^2^)+(0.0686P)^2^+3.6065P] where P=(Fo^2^+2Fc^2^)/3'
_refine_ls_weighting_scheme calc
_refine_ls_wR_factor_gt 0.1310
_refine_ls_wR_factor_ref 0.1592
_reflns_number_gt 4496
_reflns_number_total 7572
_reflns_threshold_expression >2sigma(I)
_cod_data_source_file ic800204q-file002_1.cif
_cod_data_source_block Compound5.H20(k05mgd36)
_cod_original_sg_symbol_H-M 'C 2/c'
_cod_database_code 4305286

loop_
_symmetry_equiv_pos_as_xyz
'x, y, z'
'-x, y, -z+1/2'
'x+1/2, y+1/2, z'
'-x+1/2, y+1/2, -z+1/2'
'-x, -y, -z'
'x, -y, z-1/2'
'-x+1/2, -y+1/2, -z'
'x+1/2, -y+1/2, z-1/2'

loop_
_atom_site_label
_atom_site_type_symbol
_atom_site_fract_x
_atom_site_fract_y
_atom_site_fract_z
_atom_site_U_iso_or_equiv
_atom_site_adp_type
_atom_site_occupancy
_atom_site_symmetry_multiplicity
_atom_site_calc_flag
_atom_site_refinement_flags
_atom_site_disorder_assembly
_atom_site_disorder_group
O1 O 0.36770(9) 0.27845(7) 0.28808(8) 0.0512(5) Uani 1 1 d . . .
H1 H 0.4040 0.3073 0.2784 0.077 Uiso 0.50 1 calc PR . .
H1' H 0.3757 0.2349 0.2832 0.077 Uiso 0.50 1 calc PR . .
O2 O 0.45947(8) 0.24204(8) 0.11004(10) 0.0575(5) Uani 1 1 d . . .
H2 H 0.4692 0.2144 0.1478 0.086 Uiso 0.50 1 calc PR . .
H2' H 0.4632 0.2859 0.1167 0.086 Uiso 0.50 1 calc PR . .
O10 O 0.46500(19) 0.18452(15) 0.2650(3) 0.0821(14) Uani 0.50 1 d P . .
H100 H 0.4676 0.1459 0.2688 0.123 Uiso 0.50 1 d P . .
H101 H 0.5023 0.1974 0.2414 0.123 Uiso 0.50 1 d P . .
O20 O 0.4874 0.3356 0.2142 0.071 Uani 0.50 1 d P . .
H200 H 0.4696 0.3299 0.2528 0.106 Uiso 0.50 1 d P . .
H201 H 0.4891 0.3753 0.2145 0.106 Uiso 0.50 1 d P . .
O3 O 0.29084(7) 0.36213(6) 0.31657(7) 0.0344(4) Uani 1 1 d . . .
O4 O 0.43424(7) 0.15567(6) 0.03473(8) 0.0374(4) Uani 1 1 d . . .
C11 C 0.24179(14) 0.25509(11) 0.32508(12) 0.0482(6) Uani 1 1 d . . .
C12 C 0.24678(16) 0.19034(12) 0.31839(13) 0.0616(8) Uani 1 1 d . . .
H12 H 0.2901 0.1721 0.3058 0.074 Uiso 1 1 calc R . .
C13 C 0.1894(2) 0.15205(15) 0.32993(16) 0.0808(10) Uani 1 1 d . . .
H13 H 0.1937 0.1081 0.3249 0.097 Uiso 1 1 calc R . .
C14 C 0.1268(2) 0.17774(18) 0.34850(16) 0.0882(12) Uani 1 1 d . . .
H14 H 0.0878 0.1514 0.3562 0.106 Uiso 1 1 calc R . .
C15 C 0.12009(17) 0.24119(17) 0.35602(16) 0.0821(10) Uani 1 1 d . . .
H15 H 0.0767 0.2588 0.3692 0.099 Uiso 1 1 calc R . .
C16 C 0.17731(14) 0.27948(14) 0.34425(14) 0.0632(8) Uani 1 1 d . . .
H16 H 0.1724 0.3234 0.3494 0.076 Uiso 1 1 calc R . .
C21 C 0.42491(11) 0.26140(11) -0.01834(15) 0.0491(7) Uani 1 1 d . . .
C22 C 0.41176(14) 0.23462(14) -0.08358(16) 0.0625(8) Uani 1 1 d . . .
H22 H 0.4099 0.1904 -0.0875 0.075 Uiso 1 1 calc R . .
C23 C 0.40122(15) 0.27115(16) -0.14347(17) 0.0718(9) Uani 1 1 d . . .
H23 H 0.3926 0.2521 -0.1876 0.086 Uiso 1 1 calc R . .
C24 C 0.40359(13) 0.33533(16) -0.1373(2) 0.0721(10) Uani 1 1 d . . .
H24 H 0.3973 0.3607 -0.1777 0.087 Uiso 1 1 calc R . .
C25 C 0.41489(14) 0.36267(14) -0.0739(2) 0.0747(10) Uani 1 1 d . . .
H25 H 0.4156 0.4069 -0.0701 0.090 Uiso 1 1 calc R . .
C26 C 0.42549(12) 0.32593(12) -0.01439(17) 0.0617(8) Uani 1 1 d . . .
H26 H 0.4332 0.3456 0.0295 0.074 Uiso 1 1 calc R . .
C31 C 0.33942(10) 0.40864(9) 0.30165(11) 0.0306(5) Uani 1 1 d . . .
C32 C 0.33913(11) 0.43412(9) 0.23421(11) 0.0337(5) Uani 1 1 d . . .
C33 C 0.39099(11) 0.47830(10) 0.22062(12) 0.0384(5) Uani 1 1 d . . .
H33 H 0.3931 0.4961 0.1752 0.046 Uiso 1 1 calc R . .
C34 C 0.43906(11) 0.49715(10) 0.27017(13) 0.0387(6) Uani 1 1 d . . .
C35 C 0.43371(10) 0.47384(10) 0.33745(13) 0.0374(5) Uani 1 1 d . . .
H35 H 0.4654 0.4884 0.3723 0.045 Uiso 1 1 calc R . .
C36 C 0.38339(10) 0.42960(9) 0.35605(11) 0.0311(5) Uani 1 1 d . . .
C37 C 0.5000 0.53869(15) 0.2500 0.0475(9) Uani 1 2 d S . .
H37A H 0.5136 0.5658 0.2899 0.057 Uiso 0.50 1 calc PR . .
H37B H 0.4864 0.5658 0.2101 0.057 Uiso 0.50 1 calc PR . .
C38 C 0.37623(10) 0.40857(10) 0.43289(11) 0.0350(5) Uani 1 1 d . . .
C39 C 0.42779(12) 0.44294(11) 0.48133(13) 0.0502(6) Uani 1 1 d . . .
H39A H 0.4210 0.4292 0.5296 0.075 Uiso 1 1 calc R . .
H39B H 0.4197 0.4881 0.4781 0.075 Uiso 1 1 calc R . .
H39C H 0.4757 0.4335 0.4672 0.075 Uiso 1 1 calc R . .
C40 C 0.30290(12) 0.42399(12) 0.45852(12) 0.0467(6) Uani 1 1 d . . .
H40A H 0.2683 0.4022 0.4293 0.070 Uiso 1 1 calc R . .
H40B H 0.2951 0.4692 0.4555 0.070 Uiso 1 1 calc R . .
H40C H 0.2983 0.4104 0.5072 0.070 Uiso 1 1 calc R . .
C41 C 0.39045(12) 0.33818(10) 0.44263(13) 0.0449(6) Uani 1 1 d . . .
H41A H 0.3971 0.3290 0.4925 0.067 Uiso 1 1 calc R . .
H41B H 0.4326 0.3266 0.4172 0.067 Uiso 1 1 calc R . .
H41C H 0.3506 0.3142 0.4244 0.067 Uiso 1 1 calc R . .
C42 C 0.28462(12) 0.41720(10) 0.17676(12) 0.0425(6) Uani 1 1 d . . .
C43 C 0.29489(16) 0.45673(12) 0.11102(14) 0.0639(8) Uani 1 1 d . . .
H43A H 0.3405 0.4473 0.0909 0.096 Uiso 1 1 calc R . .
H43B H 0.2928 0.5011 0.1233 0.096 Uiso 1 1 calc R . .
H43C H 0.2580 0.4470 0.0768 0.096 Uiso 1 1 calc R . .
C44 C 0.21105(13) 0.43122(13) 0.20319(14) 0.0599(7) Uani 1 1 d . . .
H44A H 0.1767 0.4211 0.1665 0.090 Uiso 1 1 calc R . .
H44B H 0.2075 0.4756 0.2152 0.090 Uiso 1 1 calc R . .
H44C H 0.2019 0.4059 0.2448 0.090 Uiso 1 1 calc R . .
C45 C 0.28948(14) 0.34847(11) 0.15401(13) 0.0535(7) Uani 1 1 d . . .
H45A H 0.3385 0.3375 0.1464 0.080 Uiso 1 1 calc R . .
H45B H 0.2628 0.3425 0.1105 0.080 Uiso 1 1 calc R . .
H45C H 0.2703 0.3217 0.1906 0.080 Uiso 1 1 calc R . .
C51 C 0.44919(10) 0.11066(9) 0.08519(11) 0.0306(5) Uani 1 1 d . . .
C52 C 0.39495(10) 0.08935(9) 0.12769(11) 0.0312(5) Uani 1 1 d . . .
C53 C 0.41354(11) 0.04653(10) 0.17954(11) 0.0348(5) Uani 1 1 d . . .
H53 H 0.3785 0.0320 0.2102 0.042 Uiso 1 1 calc R . .
C54 C 0.48068(11) 0.02440(10) 0.18816(11) 0.0340(5) Uani 1 1 d . . .
C55 C 0.53102(11) 0.04380(10) 0.14208(12) 0.0357(5) Uani 1 1 d . . .
H55 H 0.5770 0.0277 0.1472 0.043 Uiso 1 1 calc R . .
C56 C 0.51726(10) 0.08608(9) 0.08831(11) 0.0338(5) Uani 1 1 d . . .
C57 C 0.5000 -0.01677(14) 0.2500 0.0417(8) Uani 1 2 d S . .
H57A H 0.4600 -0.0439 0.2621 0.050 Uiso 0.50 1 calc PR . .
H57B H 0.5400 -0.0439 0.2379 0.050 Uiso 0.50 1 calc PR . .
C58 C 0.31812(10) 0.10956(10) 0.11732(11) 0.0359(5) Uani 1 1 d . . .
C59 C 0.29404(12) 0.09543(12) 0.04262(12) 0.0466(6) Uani 1 1 d . . .
H59A H 0.2996 0.0507 0.0332 0.070 Uiso 1 1 calc R . .
H59B H 0.3222 0.1195 0.0098 0.070 Uiso 1 1 calc R . .
H59C H 0.2448 0.1070 0.0370 0.070 Uiso 1 1 calc R . .
C60 C 0.30639(12) 0.17930(11) 0.13281(14) 0.0480(6) Uani 1 1 d . . .
H60A H 0.3256 0.2045 0.0948 0.072 Uiso 1 1 calc R . .
H60B H 0.3299 0.1904 0.1769 0.072 Uiso 1 1 calc R . .
H60C H 0.2563 0.1875 0.1366 0.072 Uiso 1 1 calc R . .
C61 C 0.26982(12) 0.07226(11) 0.16578(14) 0.0492(6) Uani 1 1 d . . .
H61A H 0.2211 0.0834 0.1557 0.074 Uiso 1 1 calc R . .
H61B H 0.2811 0.0822 0.2146 0.074 Uiso 1 1 calc R . .
H61C H 0.2765 0.0274 0.1578 0.074 Uiso 1 1 calc R . .
C62 C 0.57406(11) 0.10175(11) 0.03462(13) 0.0448(6) Uani 1 1 d . . .
C63 C 0.54770(15) 0.08598(14) -0.03912(14) 0.0659(8) Uani 1 1 d . . .
H63A H 0.5363 0.0414 -0.0418 0.099 Uiso 1 1 calc R . .
H63B H 0.5841 0.0957 -0.0730 0.099 Uiso 1 1 calc R . .
H63C H 0.5058 0.1107 -0.0498 0.099 Uiso 1 1 calc R . .
C64 C 0.59727(13) 0.17027(11) 0.03762(15) 0.0557(7) Uani 1 1 d . . .
H64A H 0.5602 0.1969 0.0183 0.084 Uiso 1 1 calc R . .
H64B H 0.6397 0.1756 0.0102 0.084 Uiso 1 1 calc R . .
H64C H 0.6068 0.1821 0.0863 0.084 Uiso 1 1 calc R . .
C65 C 0.63972(14) 0.06245(14) 0.04849(18) 0.0772(10) Uani 1 1 d . . .
H65A H 0.6593 0.0730 0.0946 0.116 Uiso 1 1 calc R . .
H65B H 0.6743 0.0712 0.0125 0.116 Uiso 1 1 calc R . .
H65C H 0.6275 0.0180 0.0473 0.116 Uiso 1 1 calc R . .
B1 B 0.30452(14) 0.29938(12) 0.30886(13) 0.0378(6) Uani 1 1 d . . .
B2 B 0.44018(13) 0.21884(13) 0.04647(16) 0.0423(7) Uani 1 1 d . . .

loop_
_atom_site_aniso_label
_atom_site_aniso_U_11
_atom_site_aniso_U_22
_atom_site_aniso_U_33
_atom_site_aniso_U_23
_atom_site_aniso_U_13
_atom_site_aniso_U_12
O1 0.0650(11) 0.0433(10) 0.0453(10) -0.0050(8) 0.0009(8) 0.0176(8)
O2 0.0494(10) 0.0432(10) 0.0799(14) -0.0204(9) -0.0035(9) -0.0061(8)
O10 0.078(3) 0.0260(18) 0.142(4) 0.004(2) -0.027(3) 0.0072(16)
O20 0.073 0.041 0.099 -0.003 0.018 -0.004
O3 0.0351(8) 0.0332(8) 0.0350(9) -0.0042(7) 0.0015(6) -0.0038(6)
O4 0.0416(9) 0.0313(8) 0.0392(9) 0.0031(7) -0.0010(7) -0.0042(6)
C11 0.0704(18) 0.0456(15) 0.0287(13) -0.0019(11) 0.0015(12) -0.0171(13)
C12 0.099(2) 0.0463(16) 0.0400(16) 0.0023(13) 0.0033(14) -0.0245(15)
C13 0.133(3) 0.0554(19) 0.054(2) 0.0004(15) 0.011(2) -0.043(2)
C14 0.120(3) 0.096(3) 0.050(2) -0.0103(18) 0.0173(19) -0.069(2)
C15 0.077(2) 0.103(3) 0.066(2) -0.0186(19) 0.0175(16) -0.0453(19)
C16 0.0630(18) 0.0715(19) 0.0555(18) -0.0149(15) 0.0124(14) -0.0254(15)
C21 0.0335(13) 0.0410(14) 0.073(2) 0.0134(14) -0.0018(12) -0.0036(10)
C22 0.0667(18) 0.0550(17) 0.066(2) 0.0206(16) 0.0021(15) 0.0025(14)
C23 0.0652(19) 0.080(2) 0.070(2) 0.0244(18) -0.0027(15) 0.0027(16)
C24 0.0435(16) 0.074(2) 0.099(3) 0.047(2) -0.0060(16) -0.0043(14)
C25 0.0572(18) 0.0477(17) 0.119(3) 0.030(2) -0.0240(18) -0.0064(13)
C26 0.0452(15) 0.0426(16) 0.097(2) 0.0183(15) -0.0161(14) -0.0053(11)
C31 0.0287(11) 0.0263(11) 0.0370(13) -0.0034(10) 0.0042(9) 0.0001(9)
C32 0.0366(12) 0.0296(11) 0.0350(13) -0.0039(10) 0.0043(9) 0.0062(9)
C33 0.0471(13) 0.0291(12) 0.0394(14) 0.0030(10) 0.0115(11) 0.0085(10)
C34 0.0345(12) 0.0257(11) 0.0562(16) -0.0024(11) 0.0085(11) 0.0042(9)
C35 0.0328(12) 0.0295(12) 0.0501(15) -0.0086(11) 0.0002(10) 0.0041(9)
C36 0.0288(11) 0.0267(11) 0.0377(13) -0.0031(10) 0.0007(9) 0.0063(9)
C37 0.0433(19) 0.0310(18) 0.069(3) 0.000 0.0181(17) 0.000
C38 0.0353(12) 0.0318(12) 0.0379(13) -0.0044(10) -0.0042(9) 0.0032(9)
C39 0.0567(16) 0.0447(15) 0.0487(16) -0.0040(12) -0.0179(12) -0.0009(12)
C40 0.0480(14) 0.0562(16) 0.0358(14) -0.0060(12) 0.0008(10) 0.0121(12)
C41 0.0534(15) 0.0358(13) 0.0453(15) 0.0020(11) -0.0070(11) 0.0031(11)
C42 0.0569(15) 0.0347(13) 0.0358(14) -0.0065(11) -0.0035(11) 0.0049(11)
C43 0.102(2) 0.0457(16) 0.0437(17) 0.0029(13) -0.0162(15) -0.0015(15)
C44 0.0523(16) 0.0692(19) 0.0579(18) -0.0143(15) -0.0179(13) 0.0119(13)
C45 0.0766(18) 0.0422(15) 0.0417(15) -0.0084(12) -0.0088(13) 0.0029(13)
C51 0.0375(12) 0.0261(11) 0.0281(12) -0.0021(9) -0.0044(9) -0.0031(9)
C52 0.0357(12) 0.0270(11) 0.0308(12) -0.0070(10) -0.0018(9) -0.0028(9)
C53 0.0394(13) 0.0346(12) 0.0305(12) -0.0044(10) 0.0009(9) -0.0038(10)
C54 0.0409(13) 0.0288(11) 0.0322(12) -0.0052(10) -0.0067(10) -0.0008(10)
C55 0.0338(12) 0.0321(12) 0.0410(14) -0.0070(11) -0.0068(10) -0.0015(9)
C56 0.0366(12) 0.0265(11) 0.0382(13) -0.0051(10) 0.0006(9) -0.0061(9)
C57 0.0499(19) 0.0348(18) 0.040(2) 0.000 -0.0082(15) 0.000
C58 0.0334(12) 0.0367(13) 0.0377(13) -0.0018(10) 0.0010(9) -0.0020(10)
C59 0.0394(13) 0.0524(15) 0.0477(15) -0.0017(12) -0.0084(11) -0.0041(11)
C60 0.0443(14) 0.0398(14) 0.0601(17) -0.0046(12) 0.0048(11) 0.0046(11)
C61 0.0375(13) 0.0504(15) 0.0599(17) 0.0019(13) 0.0050(11) -0.0008(11)
C62 0.0389(13) 0.0400(14) 0.0557(17) 0.0012(12) 0.0102(11) -0.0028(10)
C63 0.0780(19) 0.0661(19) 0.0542(18) -0.0112(15) 0.0285(15) -0.0196(15)
C64 0.0462(15) 0.0501(16) 0.0708(19) 0.0043(14) 0.0068(13) -0.0132(12)
C65 0.0557(17) 0.0628(19) 0.114(3) 0.0201(18) 0.0364(17) 0.0116(14)
B1 0.0503(16) 0.0362(15) 0.0269(14) -0.0046(12) -0.0014(11) -0.0013(12)
B2 0.0337(14) 0.0365(15) 0.0568(19) -0.0011(14) 0.0021(12) -0.0041(11)

loop_
_atom_type_symbol
_atom_type_description
_atom_type_scat_dispersion_real
_atom_type_scat_dispersion_imag
_atom_type_scat_source
C C 0.0033 0.0016 'International Tables Vol C Tables 4.2.6.8 and 6.1.1.4'
H H 0.0000 0.0000 'International Tables Vol C Tables 4.2.6.8 and 6.1.1.4'
O O 0.0106 0.0060 'International Tables Vol C Tables 4.2.6.8 and 6.1.1.4'
B B 0.0013 0.0007 'International Tables Vol C Tables 4.2.6.8 and 6.1.1.4'
N N 0.0061 0.0033 'International Tables Vol C Tables 4.2.6.8 and 6.1.1.4'

loop_
_geom_angle_atom_site_label_1
_geom_angle_atom_site_label_2
_geom_angle_atom_site_label_3
_geom_angle
_geom_angle_site_symmetry_1
_geom_angle_site_symmetry_3
_geom_angle_publ_flag
B1 O1 H1 120.0 . . ?
B1 O1 H1' 120.0 . . ?
H1 O1 H1' 120.0 . . ?
B2 O2 H2 120.0 . . ?
B2 O2 H2' 120.0 . . ?
H2 O2 H2' 120.0 . . ?
O10 O10 H100 88.8 2_655 . ?
O10 O10 H101 20.1 2_655 . ?
H100 O10 H101 107.6 . . ?
O20 O20 H200 44.8 2_655 . ?
O20 O20 H201 89.0 2_655 . ?
H200 O20 H201 99.2 . . ?
B1 O3 C31 123.09(17) . . ?
B2 O4 C51 123.48(18) . . ?
C16 C11 C12 117.3(2) . . ?
C16 C11 B1 120.7(2) . . ?
C12 C11 B1 122.0(2) . . ?
C13 C12 C11 121.1(3) . . ?
C13 C12 H12 119.5 . . ?
C11 C12 H12 119.5 . . ?
C14 C13 C12 120.0(3) . . ?
C14 C13 H13 120.0 . . ?
C12 C13 H13 120.0 . . ?
C13 C14 C15 120.6(3) . . ?
C13 C14 H14 119.7 . . ?
C15 C14 H14 119.7 . . ?
C14 C15 C16 119.4(3) . . ?
C14 C15 H15 120.3 . . ?
C16 C15 H15 120.3 . . ?
C15 C16 C11 121.7(3) . . ?
C15 C16 H16 119.2 . . ?
C11 C16 H16 119.2 . . ?
C26 C21 C22 117.4(3) . . ?
C26 C21 B2 122.5(3) . . ?
C22 C21 B2 120.0(2) . . ?
C21 C22 C23 121.7(3) . . ?
C21 C22 H22 119.1 . . ?
C23 C22 H22 119.1 . . ?
C24 C23 C22 118.8(3) . . ?
C24 C23 H23 120.6 . . ?
C22 C23 H23 120.6 . . ?
C25 C24 C23 120.6(3) . . ?
C25 C24 H24 119.7 . . ?
C23 C24 H24 119.7 . . ?
C24 C25 C26 120.3(3) . . ?
C24 C25 H25 119.9 . . ?
C26 C25 H25 119.9 . . ?
C21 C26 C25 121.1(3) . . ?
C21 C26 H26 119.4 . . ?
C25 C26 H26 119.4 . . ?
O3 C31 C32 118.10(18) . . ?
O3 C31 C36 118.18(18) . . ?
C32 C31 C36 123.63(19) . . ?
C33 C32 C31 116.1(2) . . ?
C33 C32 C42 120.0(2) . . ?
C31 C32 C42 123.87(19) . . ?
C34 C33 C32 122.8(2) . . ?
C34 C33 H33 118.6 . . ?
C32 C33 H33 118.6 . . ?
C33 C34 C35 118.6(2) . . ?
C33 C34 C37 120.47(19) . . ?
C35 C34 C37 120.77(19) . . ?
C34 C35 C36 122.6(2) . . ?
C34 C35 H35 118.7 . . ?
C36 C35 H35 118.7 . . ?
C35 C36 C31 115.9(2) . . ?
C35 C36 C38 120.53(19) . . ?
C31 C36 C38 123.54(18) . . ?
C34 C37 C34 108.4(2) . 2_655 ?
C34 C37 H37A 110.0 . . ?
C34 C37 H37A 110.0 2_655 . ?
C34 C37 H37B 110.0 . . ?
C34 C37 H37B 110.0 2_655 . ?
H37A C37 H37B 108.4 . . ?
C40 C38 C39 106.88(18) . . ?
C40 C38 C41 109.50(19) . . ?
C39 C38 C41 106.50(18) . . ?
C40 C38 C36 109.53(17) . . ?
C39 C38 C36 111.78(18) . . ?
C41 C38 C36 112.46(17) . . ?
C38 C39 H39A 109.5 . . ?
C38 C39 H39B 109.5 . . ?
H39A C39 H39B 109.5 . . ?
C38 C39 H39C 109.5 . . ?
H39A C39 H39C 109.5 . . ?
H39B C39 H39C 109.5 . . ?
C38 C40 H40A 109.5 . . ?
C38 C40 H40B 109.5 . . ?
H40A C40 H40B 109.5 . . ?
C38 C40 H40C 109.5 . . ?
H40A C40 H40C 109.5 . . ?
H40B C40 H40C 109.5 . . ?
C38 C41 H41A 109.5 . . ?
C38 C41 H41B 109.5 . . ?
H41A C41 H41B 109.5 . . ?
C38 C41 H41C 109.5 . . ?
H41A C41 H41C 109.5 . . ?
H41B C41 H41C 109.5 . . ?
C43 C42 C44 106.9(2) . . ?
C43 C42 C45 106.7(2) . . ?
C44 C42 C45 109.9(2) . . ?
C43 C42 C32 111.2(2) . . ?
C44 C42 C32 109.57(18) . . ?
C45 C42 C32 112.45(19) . . ?
C42 C43 H43A 109.5 . . ?
C42 C43 H43B 109.5 . . ?
H43A C43 H43B 109.5 . . ?
C42 C43 H43C 109.5 . . ?
H43A C43 H43C 109.5 . . ?
H43B C43 H43C 109.5 . . ?
C42 C44 H44A 109.5 . . ?
C42 C44 H44B 109.5 . . ?
H44A C44 H44B 109.5 . . ?
C42 C44 H44C 109.5 . . ?
H44A C44 H44C 109.5 . . ?
H44B C44 H44C 109.5 . . ?
C42 C45 H45A 109.5 . . ?
C42 C45 H45B 109.5 . . ?
H45A C45 H45B 109.5 . . ?
C42 C45 H45C 109.5 . . ?
H45A C45 H45C 109.5 . . ?
H45B C45 H45C 109.5 . . ?
O4 C51 C52 118.63(17) . . ?
O4 C51 C56 118.15(18) . . ?
C52 C51 C56 123.12(19) . . ?
C53 C52 C51 116.18(18) . . ?
C53 C52 C58 120.71(18) . . ?
C51 C52 C58 123.08(19) . . ?
C54 C53 C52 122.8(2) . . ?
C54 C53 H53 118.6 . . ?
C52 C53 H53 118.6 . . ?
C55 C54 C53 118.6(2) . . ?
C55 C54 C57 120.49(17) . . ?
C53 C54 C57 120.76(18) . . ?
C54 C55 C56 122.7(2) . . ?
C54 C55 H55 118.7 . . ?
C56 C55 H55 118.7 . . ?
C55 C56 C51 116.21(19) . . ?
C55 C56 C62 120.27(19) . . ?
C51 C56 C62 123.5(2) . . ?
C54 C57 C54 109.0(2) 2_655 . ?
C54 C57 H57A 109.9 2_655 . ?
C54 C57 H57A 109.9 . . ?
C54 C57 H57B 109.9 2_655 . ?
C54 C57 H57B 109.9 . . ?
H57A C57 H57B 108.3 . . ?
C59 C58 C60 109.23(19) . . ?
C59 C58 C61 106.47(18) . . ?
C60 C58 C61 107.26(18) . . ?
C59 C58 C52 109.98(17) . . ?
C60 C58 C52 112.83(17) . . ?
C61 C58 C52 110.85(18) . . ?
C58 C59 H59A 109.5 . . ?
C58 C59 H59B 109.5 . . ?
H59A C59 H59B 109.5 . . ?
C58 C59 H59C 109.5 . . ?
H59A C59 H59C 109.5 . . ?
H59B C59 H59C 109.5 . . ?
C58 C60 H60A 109.5 . . ?
C58 C60 H60B 109.5 . . ?
H60A C60 H60B 109.5 . . ?
C58 C60 H60C 109.5 . . ?
H60A C60 H60C 109.5 . . ?
H60B C60 H60C 109.5 . . ?
C58 C61 H61A 109.5 . . ?
C58 C61 H61B 109.5 . . ?
H61A C61 H61B 109.5 . . ?
C58 C61 H61C 109.5 . . ?
H61A C61 H61C 109.5 . . ?
H61B C61 H61C 109.5 . . ?
C63 C62 C65 107.4(2) . . ?
C63 C62 C64 109.7(2) . . ?
C65 C62 C64 106.3(2) . . ?
C63 C62 C56 109.75(18) . . ?
C65 C62 C56 110.4(2) . . ?
C64 C62 C56 112.94(19) . . ?
C62 C63 H63A 109.5 . . ?
C62 C63 H63B 109.5 . . ?
H63A C63 H63B 109.5 . . ?
C62 C63 H63C 109.5 . . ?
H63A C63 H63C 109.5 . . ?
H63B C63 H63C 109.5 . . ?
C62 C64 H64A 109.5 . . ?
C62 C64 H64B 109.5 . . ?
H64A C64 H64B 109.5 . . ?
C62 C64 H64C 109.5 . . ?
H64A C64 H64C 109.5 . . ?
H64B C64 H64C 109.5 . . ?
C62 C65 H65A 109.5 . . ?
C62 C65 H65B 109.5 . . ?
H65A C65 H65B 109.5 . . ?
C62 C65 H65C 109.5 . . ?
H65A C65 H65C 109.5 . . ?
H65B C65 H65C 109.5 . . ?
O1 B1 O3 121.7(2) . . ?
O1 B1 C11 123.3(2) . . ?
O3 B1 C11 115.0(2) . . ?
O2 B2 O4 121.7(2) . . ?
O2 B2 C21 122.8(2) . . ?
O4 B2 C21 115.4(2) . . ?

loop_
_geom_bond_atom_site_label_1
_geom_bond_atom_site_label_2
_geom_bond_distance
_geom_bond_site_symmetry_2
_geom_bond_publ_flag
O1 B1 1.355(3) . ?
O1 H1 0.9500 . ?
O1 H1' 0.9500 . ?
O2 B2 1.361(3) . ?
O2 H2 0.9500 . ?
O2 H2' 0.9500 . ?
O10 O10 1.465(8) 2_655 ?
O10 H100 0.8301 . ?
O10 H101 0.8941 . ?
O20 O20 1.4449 2_655 ?
O20 H200 0.8258 . ?
O20 H201 0.8508 . ?
O3 B1 1.377(3) . ?
O3 C31 1.395(2) . ?
O4 B2 1.375(3) . ?
O4 C51 1.391(2) . ?
C11 C16 1.394(4) . ?
C11 C12 1.395(3) . ?
C11 B1 1.565(4) . ?
C12 C13 1.390(4) . ?
C12 H12 0.9500 . ?
C13 C14 1.370(5) . ?
C13 H13 0.9500 . ?
C14 C15 1.372(5) . ?
C14 H14 0.9500 . ?
C15 C16 1.389(4) . ?
C15 H15 0.9500 . ?
C16 H16 0.9500 . ?
C21 C26 1.383(3) . ?
C21 C22 1.393(4) . ?
C21 B2 1.563(4) . ?
C22 C23 1.400(4) . ?
C22 H22 0.9500 . ?
C23 C24 1.379(4) . ?
C23 H23 0.9500 . ?
C24 C25 1.362(4) . ?
C24 H24 0.9500 . ?
C25 C26 1.396(4) . ?
C25 H25 0.9500 . ?
C26 H26 0.9500 . ?
C31 C32 1.400(3) . ?
C31 C36 1.405(3) . ?
C32 C33 1.398(3) . ?
C32 C42 1.550(3) . ?
C33 C34 1.374(3) . ?
C33 H33 0.9500 . ?
C34 C35 1.385(3) . ?
C34 C37 1.521(3) . ?
C35 C36 1.400(3) . ?
C35 H35 0.9500 . ?
C36 C38 1.545(3) . ?
C37 C34 1.521(3) 2_655 ?
C37 H37A 0.9900 . ?
C37 H37B 0.9900 . ?
C38 C40 1.530(3) . ?
C38 C39 1.534(3) . ?
C38 C41 1.542(3) . ?
C39 H39A 0.9800 . ?
C39 H39B 0.9800 . ?
C39 H39C 0.9800 . ?
C40 H40A 0.9800 . ?
C40 H40B 0.9800 . ?
C40 H40C 0.9800 . ?
C41 H41A 0.9800 . ?
C41 H41B 0.9800 . ?
C41 H41C 0.9800 . ?
C42 C43 1.530(3) . ?
C42 C44 1.533(3) . ?
C42 C45 1.537(3) . ?
C43 H43A 0.9800 . ?
C43 H43B 0.9800 . ?
C43 H43C 0.9800 . ?
C44 H44A 0.9800 . ?
C44 H44B 0.9800 . ?
C44 H44C 0.9800 . ?
C45 H45A 0.9800 . ?
C45 H45B 0.9800 . ?
C45 H45C 0.9800 . ?
C51 C52 1.403(3) . ?
C51 C56 1.407(3) . ?
C52 C53 1.394(3) . ?
C52 C58 1.545(3) . ?
C53 C54 1.379(3) . ?
C53 H53 0.9500 . ?
C54 C55 1.378(3) . ?
C54 C57 1.517(3) . ?
C55 C56 1.393(3) . ?
C55 H55 0.9500 . ?
C56 C62 1.542(3) . ?
C57 C54 1.517(3) 2_655 ?
C57 H57A 0.9900 . ?
C57 H57B 0.9900 . ?
C58 C59 1.527(3) . ?
C58 C60 1.539(3) . ?
C58 C61 1.540(3) . ?
C59 H59A 0.9800 . ?
C59 H59B 0.9800 . ?
C59 H59C 0.9800 . ?
C60 H60A 0.9800 . ?
C60 H60B 0.9800 . ?
C60 H60C 0.9800 . ?
C61 H61A 0.9800 . ?
C61 H61B 0.9800 . ?
C61 H61C 0.9800 . ?
C62 C63 1.530(4) . ?
C62 C65 1.534(4) . ?
C62 C64 1.533(3) . ?
C63 H63A 0.9800 . ?
C63 H63B 0.9800 . ?
C63 H63C 0.9800 . ?
C64 H64A 0.9800 . ?
C64 H64B 0.9800 . ?
C64 H64C 0.9800 . ?
C65 H65A 0.9800 . ?
C65 H65B 0.9800 . ?
C65 H65C 0.9800 . ?

loop_
_geom_hbond_atom_site_label_D
_geom_hbond_atom_site_label_H
_geom_hbond_atom_site_label_A
_geom_hbond_distance_DH
_geom_hbond_distance_HA
_geom_hbond_distance_DA
_geom_hbond_angle_DHA
_geom_hbond_site_symmetry_A
O1 H1 O20 0.95 2.12 2.9718(17) 149.2 .
O1 H1 O20 0.95 2.17 3.0339(17) 150.7 2_655
O1 H1' O10 0.95 2.05 2.781(4) 131.9 .
O2 H2 O10 0.95 2.18 3.040(5) 150.8 2_655
O2 H2 O10 0.95 2.33 3.210(5) 153.0 .
O2 H2' O20 0.95 2.19 2.8714(16) 127.5 .
O20 H200 O1 0.83 2.35 2.9718(17) 132.9 .
